data_2207774
loop_
_publ_author_name
'Chen, Chen'
'Zavalij, Peter Y.'
'Whittingham, M. Stanley'

_publ_section_title
;
 Phosphoric acid imidazolium dihydrogenphosphate
;
_journal_coeditor_code FL6198
_journal_issue 1
_journal_name_full 'Acta Crystallographica Section E'
_journal_page_first o258
_journal_page_last o260
_journal_paper_doi 10.1107/S1600536805041103
_journal_volume 62
_journal_year 2006
_chemical_formula_iupac 'H3 P O4 , C3 H5 N2 + , H2 P O4 -'
_chemical_formula_moiety 'H3 P O4 , C3 H5 N2 + , H2 P O4 -'
_chemical_formula_sum 'C3 H10 N2 O8 P2'
_chemical_formula_weight 264.07
_chemical_name_common 'imidazolium pentahydrogen diphosphate'
_chemical_name_systematic 'Phosphoric acid imidazolium dihydrogenphosphate'
_space_group_IT_number 14
_symmetry_cell_setting monoclinic
_symmetry_space_group_name_Hall '-P 2ybc'
_symmetry_space_group_name_H-M 'P 1 21/c 1'
_atom_sites_solution_hydrogens difmap
_atom_sites_solution_primary direct
_atom_sites_solution_secondary difmap
_audit_creation_method 'SHELXL97 and ZCIF'
_cell_angle_alpha 90.00
_cell_angle_beta 91.447(6)
_cell_angle_gamma 90.00
_cell_formula_units_Z 4
_cell_length_a 9.138(4)
_cell_length_b 14.605(6)
_cell_length_c 7.516(3)
_cell_measurement_reflns_used 3640
_cell_measurement_temperature 296(2)
_cell_measurement_theta_max 31.3
_cell_measurement_theta_min 2.6
_cell_volume 1002.8(7)
_computing_cell_refinement 'SAINT (Bruker, 1999)'
_computing_data_collection 'SMART (Bruker, 1999)'
_computing_data_reduction SAINT
_computing_molecular_graphics 'PLATON (Spek, 2003)'
_computing_publication_material SHELXL97
_computing_structure_refinement 'SHELXL97 (Sheldrick, 1997)'
_computing_structure_solution 'SHELXS97 (Sheldrick, 1997)'
_diffrn_ambient_temperature 296(2)
_diffrn_detector_area_resol_mean 8.33
_diffrn_measured_fraction_theta_full 0.995
_diffrn_measured_fraction_theta_max 0.995
_diffrn_measurement_device_type 'Bruker APEX CCD area-detector'
_diffrn_measurement_method \w
_diffrn_radiation_monochromator graphite
_diffrn_radiation_type MoK\a
_diffrn_radiation_wavelength 0.71073
_diffrn_reflns_av_R_equivalents 0.0249
_diffrn_reflns_av_sigmaI/netI 0.0310
_diffrn_reflns_limit_h_max 8
_diffrn_reflns_limit_h_min -11
_diffrn_reflns_limit_k_max 18
_diffrn_reflns_limit_k_min -16
_diffrn_reflns_limit_l_max 9
_diffrn_reflns_limit_l_min -9
_diffrn_reflns_number 6101
_diffrn_reflns_theta_full 27.50
_diffrn_reflns_theta_max 27.50
_diffrn_reflns_theta_min 2.23
_diffrn_standards_decay_% 0.00
_exptl_absorpt_coefficient_mu 0.463
_exptl_absorpt_correction_T_max 0.895
_exptl_absorpt_correction_T_min 0.802
_exptl_absorpt_correction_type multi-scan
_exptl_absorpt_process_details '(SADABS; Sheldrick, 1996)'
_exptl_crystal_colour colourless
_exptl_crystal_density_diffrn 1.749
_exptl_crystal_density_method not_measured
_exptl_crystal_description prism
_exptl_crystal_F_000 544
_exptl_crystal_size_max 0.36
_exptl_crystal_size_mid 0.28
_exptl_crystal_size_min 0.24
_refine_diff_density_max 0.281
_refine_diff_density_min -0.359
_refine_ls_extinction_coef 0.0192(9)
_refine_ls_extinction_expression Fc^*^=kFc[1+0.001xFc^2^\l^3^/sin(2\q)]^-1/4^
_refine_ls_extinction_method 'SHELXL97 (Sheldrick, 1997)'
_refine_ls_goodness_of_fit_ref 1.001
_refine_ls_hydrogen_treatment constr
_refine_ls_matrix_type full
_refine_ls_number_parameters 162
_refine_ls_number_reflns 2291
_refine_ls_number_restraints 40
_refine_ls_restrained_S_all 1.003
_refine_ls_R_factor_all 0.0465
_refine_ls_R_factor_gt 0.0380
_refine_ls_shift/su_max 0.000
_refine_ls_shift/su_mean 0.000
_refine_ls_structure_factor_coef Fsqd
_refine_ls_weighting_details 'w = 1/[\s^2^(Fo^2^)+(0.003P)^2^+1.182P] where P=[-max(Fo^2^,0)+2Fc^2^]/3'
_refine_ls_weighting_scheme calc
_refine_ls_wR_factor_gt 0.0753
_refine_ls_wR_factor_ref 0.0790
_reflns_number_gt 1895
_reflns_number_total 2291
_reflns_threshold_expression I>2\s(I)
_cod_data_source_file fl6198.cif
_cod_data_source_block I
_cod_original_sg_symbol_H-M 'P 21/c'
_cod_database_code 2207774
_cod_database_fobs_code 2207774

loop_
_symmetry_equiv_pos_as_xyz
'x, y, z'
'-x, y+1/2, -z+1/2'
'-x, -y, -z'
'x, -y-1/2, z-1/2'

loop_
_atom_site_label
_atom_site_fract_x
_atom_site_fract_y
_atom_site_fract_z
_atom_site_U_iso_or_equiv
_atom_site_adp_type
_atom_site_calc_flag
_atom_site_refinement_flags
_atom_site_occupancy
_atom_site_disorder_assembly
_atom_site_disorder_group
_atom_site_type_symbol
N1 0.1910(4) -0.0147(3) 0.6095(6) 0.0482(12) Uani d PU 0.775(5) A 1 N
H1 0.1425 -0.0293 0.7019 0.058 Uiso calc PR 0.775(5) A 1 H
C2 0.2814(6) 0.0540(3) 0.5987(6) 0.0496(11) Uani d PU 0.775(5) A 1 C
H2 0.3060 0.0947 0.6899 0.059 Uiso calc PR 0.775(5) A 1 H
N3 0.3314(4) 0.0557(3) 0.4369(6) 0.0530(11) Uani d PU 0.775(5) A 1 N
H3 0.3925 0.0948 0.3963 0.064 Uiso calc PR 0.775(5) A 1 H
C4 0.2694(7) -0.0156(5) 0.3435(7) 0.0698(17) Uani d PU 0.775(5) A 1 C
H4 0.2844 -0.0299 0.2248 0.084 Uiso calc PR 0.775(5) A 1 H
C5 0.1858(6) -0.0593(3) 0.4521(8) 0.0580(12) Uani d PU 0.775(5) A 1 C
H5 0.1321 -0.1118 0.4260 0.070 Uiso calc PR 0.775(5) A 1 H
N1A 0.3153(16) 0.0060(13) 0.362(2) 0.0482(12) Uani d P 0.225(5) A 2 N
H1A 0.3587 0.0205 0.2663 0.058 Uiso calc PR 0.225(5) A 2 H
C2A 0.311(2) 0.0571(13) 0.516(4) 0.0580(12) Uani d P 0.225(5) A 2 C
H2A 0.3574 0.1124 0.5406 0.070 Uiso calc PR 0.225(5) A 2 H
N3A 0.226(3) 0.0103(17) 0.617(3) 0.0698(17) Uani d P 0.225(5) A 2 N
H3A 0.2038 0.0251 0.7234 0.084 Uiso calc PR 0.225(5) A 2 H
C4A 0.179(2) -0.0629(15) 0.533(3) 0.0530(11) Uani d P 0.225(5) A 2 C
H4A 0.1091 -0.1034 0.5744 0.064 Uiso calc PR 0.225(5) A 2 H
C5A 0.241(2) -0.0697(12) 0.391(2) 0.0496(11) Uani d P 0.225(5) A 2 C
H5A 0.2357 -0.1201 0.3153 0.059 Uiso calc PR 0.225(5) A 2 H
P1 0.01161(6) 0.16289(3) 0.03493(7) 0.02685(15) Uani d . 1 . . P
O11 0.06306(18) 0.15451(10) -0.15976(19) 0.0386(4) Uani d . 1 . . O
H11 0.0805 0.2056 -0.1990 0.036(9) Uiso calc PR 0.70(4) B 1 H
O12 -0.11891(17) 0.22935(11) 0.0439(2) 0.0476(4) Uani d . 1 . . O
H12 -0.1893 0.2077 -0.0114 0.074(11) Uiso calc R 1 . . H
O13 0.12885(16) 0.20326(11) 0.1534(2) 0.0355(4) Uani d . 1 . . O
H13 0.0916 0.2374 0.2261 0.036(9) Uiso calc PR 0.30(4) B 2 H
O14 -0.03690(19) 0.06759(10) 0.0857(2) 0.0446(4) Uani d . 1 . . O
H14 0.0001 0.0301 0.0192 0.055(17) Uiso calc PR 0.50 . . H
P2 0.50326(6) 0.16567(4) 0.03353(7) 0.02883(15) Uani d . 1 . . P
O21 0.55744(18) 0.15440(11) 0.2303(2) 0.0398(4) Uani d . 1 . . O
H21 0.5776 0.2048 0.2722 0.056(9) Uiso calc R 1 . . H
O22 0.37996(17) 0.23818(11) 0.0257(2) 0.0412(4) Uani d . 1 . . O
H22 0.3072 0.2179 0.0738 0.084(12) Uiso calc R 1 . . H
O23 0.62265(16) 0.20105(11) -0.0815(2) 0.0386(4) Uani d . 1 . . O
O24 0.43963(19) 0.07395(11) -0.0202(2) 0.0475(4) Uani d . 1 . . O
H24 0.5002 0.0336 0.0002 0.056(18) Uiso calc PR 0.50 . . H

loop_
_atom_site_aniso_label
_atom_site_aniso_U_11
_atom_site_aniso_U_22
_atom_site_aniso_U_33
_atom_site_aniso_U_12
_atom_site_aniso_U_13
_atom_site_aniso_U_23
N1 0.044(2) 0.058(3) 0.0428(17) -0.0056(16) 0.0130(15) 0.0116(19)
C2 0.058(2) 0.051(2) 0.0405(18) -0.0082(17) 0.0060(16) -0.0091(17)
N3 0.062(2) 0.055(2) 0.0429(19) -0.0234(15) 0.0087(15) 0.0090(17)
C4 0.079(4) 0.087(4) 0.044(2) -0.025(3) 0.018(2) -0.024(2)
C5 0.067(3) 0.0396(19) 0.068(3) -0.0160(17) 0.007(3) -0.007(2)
N1A 0.044(2) 0.058(3) 0.0428(17) -0.0056(16) 0.0130(15) 0.0116(19)
C2A 0.067(3) 0.0396(19) 0.068(3) -0.0160(17) 0.007(3) -0.007(2)
N3A 0.079(4) 0.087(4) 0.044(2) -0.025(3) 0.018(2) -0.024(2)
C4A 0.062(2) 0.055(2) 0.0429(19) -0.0234(15) 0.0087(15) 0.0090(17)
C5A 0.058(2) 0.051(2) 0.0405(18) -0.0082(17) 0.0060(16) -0.0091(17)
P1 0.0265(3) 0.0219(3) 0.0323(3) -0.0002(2) 0.0049(2) -0.0022(2)
O11 0.0562(10) 0.0293(8) 0.0306(8) -0.0045(7) 0.0063(7) 0.0009(6)
O12 0.0279(8) 0.0365(9) 0.0779(12) 0.0062(7) -0.0074(8) -0.0179(8)
O13 0.0270(8) 0.0414(9) 0.0382(8) 0.0037(7) 0.0021(6) -0.0102(7)
O14 0.0619(11) 0.0266(8) 0.0463(9) -0.0061(8) 0.0240(8) -0.0009(7)
P2 0.0243(3) 0.0273(3) 0.0349(3) 0.0023(2) 0.0015(2) -0.0013(2)
O21 0.0483(10) 0.0353(9) 0.0358(8) -0.0007(7) 0.0000(7) 0.0004(7)
O22 0.0276(8) 0.0324(8) 0.0638(11) 0.0055(7) 0.0090(7) 0.0072(7)
O23 0.0247(7) 0.0526(10) 0.0386(8) 0.0039(7) 0.0037(6) 0.0047(7)
O24 0.0438(10) 0.0326(9) 0.0655(11) -0.0007(8) -0.0102(8) -0.0090(8)

loop_
_atom_type_symbol
_atom_type_description
_atom_type_scat_dispersion_real
_atom_type_scat_dispersion_imag
_atom_type_scat_source
C C 0.0033 0.0016 'International Tables Vol C Tables 4.2.6.8 and 6.1.1.4'
H H 0.0000 0.0000 'International Tables Vol C Tables 4.2.6.8 and 6.1.1.4'
N N 0.0061 0.0033 'International Tables Vol C Tables 4.2.6.8 and 6.1.1.4'
O O 0.0106 0.0060 'International Tables Vol C Tables 4.2.6.8 and 6.1.1.4'
P P 0.1023 0.0942 'International Tables Vol C Tables 4.2.6.8 and 6.1.1.4'

loop_
_geom_angle_atom_site_label_1
_geom_angle_atom_site_label_2
_geom_angle_atom_site_label_3
_geom_angle
C2 N1 C5 109.0(3)
C2 N1 H1 125.5
C5 N1 H1 125.5
N1 C2 N3 108.0(3)
N1 C2 H2 126.0
N3 C2 H2 126.0
C2 N3 C4 108.2(3)
C2 N3 H3 125.9
C4 N3 H3 125.9
C5 C4 N3 107.1(4)
C5 C4 H4 126.5
N3 C4 H4 126.5
C4 C5 N1 107.8(4)
C4 C5 H5 126.1
O13 P1 O14 115.00(10)
O13 P1 O12 105.62(9)
O14 P1 O12 109.67(10)
O13 P1 O11 111.24(9)
O14 P1 O11 105.22(9)
O12 P1 O11 110.11(10)
P1 O11 H11 109.5
P1 O12 H12 109.5
P1 O13 H13 109.5
P1 O14 H14 109.5
O23 P2 O24 115.57(10)
O23 P2 O22 106.37(9)
O24 P2 O22 108.77(10)
O23 P2 O21 111.44(9)
O24 P2 O21 105.72(10)
O22 P2 O21 108.82(9)
P2 O21 H21 109.5
P2 O22 H22 109.5
P2 O24 H24 109.5

loop_
_geom_bond_atom_site_label_1
_geom_bond_atom_site_label_2
_geom_bond_distance
_geom_bond_publ_flag
N1 C2 1.303(5) yes
N1 C5 1.351(6) yes
N1 H1 0.8600 ?
C2 N3 1.311(4) yes
C2 H2 0.9300 ?
N3 C4 1.369(6) yes
N3 H3 0.8600 ?
C4 C5 1.299(7) yes
C4 H4 0.9300 ?
C5 H5 0.9300 ?
P1 O13 1.4965(16) yes
P1 O14 1.5125(16) yes
P1 O12 1.5405(16) yes
P1 O11 1.5530(16) yes
P2 O23 1.5010(16) yes
P2 O24 1.5112(17) yes
P2 O22 1.5464(16) yes
P2 O21 1.5565(17) yes

loop_
_geom_hbond_atom_site_label_D
_geom_hbond_atom_site_label_H
_geom_hbond_atom_site_label_A
_geom_hbond_site_symmetry_A
_geom_hbond_distance_DH
_geom_hbond_distance_HA
_geom_hbond_distance_DA
_geom_hbond_angle_DHA
N1 H1 O14 3_556 0.86 1.97 2.827(4) 177
N3 H3 O21 . 0.86 2.16 2.986(4) 160
O11 H11 O13 4_565 0.82 1.79 2.587(2) 162
O12 H12 O23 1_455 0.82 1.79 2.554(2) 155
O13 H13 O11 4_566 0.82 1.82 2.587(2) 155
O14 H14 O14 3 0.82 1.67 2.461(3) 162
O21 H21 O23 4_566 0.82 1.80 2.602(2) 165
O22 H22 O13 . 0.82 1.76 2.561(2) 164
O24 H24 O24 3_655 0.82 1.67 2.441(4) 156

loop_
_geom_torsion_atom_site_label_1
_geom_torsion_atom_site_label_2
_geom_torsion_atom_site_label_3
_geom_torsion_atom_site_label_4
_geom_torsion
C5 N1 C2 N3 1.5(5)
N1 C2 N3 C4 -0.3(5)
C2 N3 C4 C5 -1.1(6)
N3 C4 C5 N1 2.0(7)
C2 N1 C5 C4 -2.2(6)
